data_2019157
loop_
_publ_author_name
'Scepaniak, Jeremiah J.'
'Margarit, Charles G.'
'Bontchev, Ranko P.'
'Smith, Jeremy M.'

_publ_section_title
;
 Cobalt azide complexes with a tris(carbene)borate ligand scaffold
;
_journal_coeditor_code YP3036
_journal_issue 9
_journal_name_full 'Acta Crystallographica Section C'
_journal_page_first 968
_journal_page_last 971
_journal_paper_doi 10.1107/S0108270113017022
_journal_volume 69
_journal_year 2013
_chemical_formula_iupac '[Co (C27 H38 B N6) (N3)2]'
_chemical_formula_moiety 'C27 H38 B Co N12'
_chemical_formula_sum 'C27 H38 B Co N12'
_chemical_formula_weight 600.43
_chemical_name_systematic
Bis(azido-\k<i>N</i>)[1,1,',1''-(phenylboranetriyl)tris(3-<i>tert</i>-butyl-1<i>H</i>-imidazol-2-ylidene)]cobalt(III)
_space_group_IT_number 2
_symmetry_cell_setting triclinic
_symmetry_space_group_name_Hall '-P 1'
_symmetry_space_group_name_H-M 'P -1'
_atom_sites_solution_hydrogens geom
_atom_sites_solution_primary direct
_atom_sites_solution_secondary difmap
_audit_creation_method SHELXL-97
_cell_angle_alpha 82.350(9)
_cell_angle_beta 69.880(10)
_cell_angle_gamma 85.260(10)
_cell_formula_units_Z 2
_cell_length_a 10.1553(14)
_cell_length_b 12.3593(18)
_cell_length_c 12.8113(17)
_cell_measurement_temperature 228(2)
_cell_volume 1495.2(4)
_computing_cell_refinement 'SAINT (Bruker, 2009)'
_computing_data_collection 'APEX2 (Bruker, 2009)'
_computing_data_reduction 'SAINT (Bruker, 2009)'
_computing_molecular_graphics 'ORTEP-3 (Farrugia, 2012)'
_computing_publication_material 'WinGX (Farrugia, 2012)'
_computing_structure_refinement 'SHELXL97 (Sheldrick, 2008)'
_computing_structure_solution 'SHELXS97 (Sheldrick, 2008)'
_diffrn_ambient_temperature 228(2)
_diffrn_measured_fraction_theta_full 0.994
_diffrn_measured_fraction_theta_max 0.994
_diffrn_measurement_device_type 'Bruker APEXII CCD area detector'
_diffrn_measurement_method 'phi and omega scans'
_diffrn_radiation_monochromator graphite
_diffrn_radiation_source 'fine-focus sealed tube'
_diffrn_radiation_type MoK\a
_diffrn_radiation_wavelength 0.71073
_diffrn_reflns_av_R_equivalents 0.1261
_diffrn_reflns_av_sigmaI/netI 0.1604
_diffrn_reflns_limit_h_max 12
_diffrn_reflns_limit_h_min -12
_diffrn_reflns_limit_k_max 15
_diffrn_reflns_limit_k_min -14
_diffrn_reflns_limit_l_max 16
_diffrn_reflns_limit_l_min -16
_diffrn_reflns_number 24620
_diffrn_reflns_theta_full 26.43
_diffrn_reflns_theta_max 26.43
_diffrn_reflns_theta_min 1.66
_exptl_absorpt_coefficient_mu 0.613
_exptl_absorpt_correction_T_max 0.7454
_exptl_absorpt_correction_T_min 0.6213
_exptl_absorpt_correction_type multi-scan
_exptl_absorpt_process_details '(APEX2; Bruker, 2009)'
_exptl_crystal_colour Green
_exptl_crystal_density_diffrn 1.334
_exptl_crystal_density_method 'not measured'
_exptl_crystal_description Needle
_exptl_crystal_F_000 632
_exptl_crystal_size_max 0.276
_exptl_crystal_size_mid 0.046
_exptl_crystal_size_min 0.023
_refine_diff_density_max 0.335
_refine_diff_density_min -0.450
_refine_ls_extinction_coef 0.0133(15)
_refine_ls_extinction_expression Fc^*^=kFc[1+0.001xFc^2^\l^3^/sin(2\q)]^-1/4^
_refine_ls_extinction_method 'SHELXL97 (Sheldrick, 2008)'
_refine_ls_goodness_of_fit_ref 0.919
_refine_ls_hydrogen_treatment constr
_refine_ls_matrix_type full
_refine_ls_number_parameters 380
_refine_ls_number_reflns 6113
_refine_ls_number_restraints 0
_refine_ls_restrained_S_all 0.919
_refine_ls_R_factor_all 0.1562
_refine_ls_R_factor_gt 0.0599
_refine_ls_shift/su_max 0.000
_refine_ls_shift/su_mean 0.000
_refine_ls_structure_factor_coef Fsqd
_refine_ls_weighting_details 'calc w=1/[\s^2^(Fo^2^)+(0.0624P)^2^+0.0000P] where P=(Fo^2^+2Fc^2^)/3'
_refine_ls_weighting_scheme calc
_refine_ls_wR_factor_gt 0.1071
_refine_ls_wR_factor_ref 0.1425
_reflns_number_gt 3105
_reflns_number_total 6113
_reflns_threshold_expression I>2\s(I)
_cod_data_source_file yp3036.cif
_cod_data_source_block 2
_cod_database_code 2019157
_cod_database_fobs_code 2019157

loop_
_symmetry_equiv_pos_as_xyz
'x, y, z'
'-x, -y, -z'

loop_
_atom_site_type_symbol
_atom_site_label
_atom_site_fract_x
_atom_site_fract_y
_atom_site_fract_z
_atom_site_U_iso_or_equiv
_atom_site_adp_type
_atom_site_calc_flag
_atom_site_refinement_flags
_atom_site_occupancy
_atom_site_symmetry_multiplicity
Co Co1 0.61577(6) 0.71224(4) 0.74346(5) 0.0273(2) Uani d . 1 1
B B1 0.8509(5) 0.7760(4) 0.5191(4) 0.0270(11) Uani d . 1 1
N N1 0.7886(3) 0.6659(3) 0.5218(3) 0.0273(8) Uani d . 1 1
N N2 0.6777(4) 0.5199(3) 0.6140(3) 0.0303(9) Uani d . 1 1
N N3 0.7265(3) 0.8611(2) 0.5551(3) 0.0245(8) Uani d . 1 1
N N4 0.5485(3) 0.9484(3) 0.6666(3) 0.0265(8) Uani d . 1 1
N N5 0.9055(3) 0.7576(3) 0.6212(3) 0.0284(8) Uani d . 1 1
N N6 0.9031(4) 0.7128(3) 0.7920(3) 0.0321(9) Uani d . 1 1
N N7 0.5310(4) 0.7339(3) 0.8990(3) 0.0380(9) Uani d . 1 1
N N8 0.4082(5) 0.7190(3) 0.9532(3) 0.0392(10) Uani d . 1 1
N N9 0.2927(5) 0.7046(4) 1.0088(3) 0.0620(13) Uani d . 1 1
N N10 0.4292(4) 0.6898(3) 0.7359(3) 0.0323(9) Uani d . 1 1
N N11 0.4102(4) 0.7093(3) 0.6477(3) 0.0310(9) Uani d . 1 1
N N12 0.3842(4) 0.7269(3) 0.5657(3) 0.0463(11) Uani d . 1 1
C C1 0.6930(4) 0.6277(3) 0.6206(3) 0.0279(10) Uani d . 1 1
C C2 0.8345(5) 0.5819(4) 0.4542(4) 0.0367(11) Uani d . 1 1
H H2 0.9025 0.5865 0.3823 0.044 Uiso calc R 1 1
C C3 0.7643(5) 0.4931(4) 0.5100(4) 0.0391(12) Uani d . 1 1
H H3 0.7723 0.4248 0.4834 0.047 Uiso calc R 1 1
C C4 0.5925(5) 0.4366(3) 0.7020(4) 0.0327(11) Uani d . 1 1
C C5 0.6754(5) 0.3275(3) 0.6926(4) 0.0473(13) Uani d . 1 1
H H5A 0.6840 0.3011 0.6224 0.071 Uiso calc R 1 1
H H5B 0.6267 0.2749 0.7544 0.071 Uiso calc R 1 1
H H5C 0.7681 0.3372 0.6949 0.071 Uiso calc R 1 1
C C6 0.4545(5) 0.4263(4) 0.6819(4) 0.0453(13) Uani d . 1 1
H H6A 0.4020 0.4957 0.6888 0.068 Uiso calc R 1 1
H H6B 0.3997 0.3707 0.7367 0.068 Uiso calc R 1 1
H H6C 0.4741 0.4058 0.6073 0.068 Uiso calc R 1 1
C C7 0.5685(5) 0.4707(4) 0.8158(4) 0.0501(13) Uani d . 1 1
H H7A 0.6582 0.4802 0.8240 0.075 Uiso calc R 1 1
H H7B 0.5182 0.4149 0.8730 0.075 Uiso calc R 1 1
H H7C 0.5137 0.5391 0.8238 0.075 Uiso calc R 1 1
C C8 0.6243(4) 0.8495(3) 0.6563(3) 0.0256(10) Uani d . 1 1
C C9 0.7179(4) 0.9647(3) 0.5033(3) 0.0280(10) Uani d . 1 1
H H9 0.7782 0.9932 0.4329 0.034 Uiso calc R 1 1
C C10 0.6086(4) 1.0179(3) 0.5708(3) 0.0312(10) Uani d . 1 1
H H10 0.5778 1.0902 0.5556 0.037 Uiso calc R 1 1
C C11 0.4300(4) 0.9892(3) 0.7657(3) 0.0319(10) Uani d . 1 1
C C12 0.3854(5) 1.1058(3) 0.7302(4) 0.0382(11) Uani d . 1 1
H H12A 0.3576 1.1061 0.6649 0.057 Uiso calc R 1 1
H H12B 0.4634 1.1533 0.7123 0.057 Uiso calc R 1 1
H H12C 0.3069 1.1317 0.7909 0.057 Uiso calc R 1 1
C C13 0.4849(5) 0.9925(4) 0.8612(3) 0.0394(12) Uani d . 1 1
H H13A 0.4110 1.0199 0.9240 0.059 Uiso calc R 1 1
H H13B 0.5636 1.0403 0.8370 0.059 Uiso calc R 1 1
H H13C 0.5155 0.9194 0.8838 0.059 Uiso calc R 1 1
C C14 0.3022(4) 0.9187(3) 0.7979(4) 0.0368(11) Uani d . 1 1
H H14A 0.2706 0.9206 0.7342 0.055 Uiso calc R 1 1
H H14B 0.2273 0.9467 0.8597 0.055 Uiso calc R 1 1
H H14C 0.3275 0.8439 0.8200 0.055 Uiso calc R 1 1
C C15 0.8173(4) 0.7294(3) 0.7275(3) 0.0271(10) Uani d . 1 1
C C16 1.0415(4) 0.7568(3) 0.6200(4) 0.0346(11) Uani d . 1 1
H H16 1.1212 0.7721 0.5566 0.042 Uiso calc R 1 1
C C17 1.0406(5) 0.7305(4) 0.7242(4) 0.0384(11) Uani d . 1 1
H H17 1.1192 0.7248 0.7477 0.046 Uiso calc R 1 1
C C18 0.8651(5) 0.6843(4) 0.9164(4) 0.0338(11) Uani d . 1 1
C C19 0.7801(5) 0.5821(4) 0.9520(4) 0.0449(13) Uani d . 1 1
H H19A 0.6913 0.5975 0.9393 0.067 Uiso calc R 1 1
H H19B 0.7628 0.5595 1.0309 0.067 Uiso calc R 1 1
H H19C 0.8318 0.5242 0.9087 0.067 Uiso calc R 1 1
C C20 0.9976(5) 0.6609(4) 0.9470(4) 0.0531(14) Uani d . 1 1
H H20A 1.0533 0.6023 0.9067 0.080 Uiso calc R 1 1
H H20B 0.9721 0.6392 1.0269 0.080 Uiso calc R 1 1
H H20C 1.0519 0.7261 0.9271 0.080 Uiso calc R 1 1
C C21 0.7854(5) 0.7804(4) 0.9749(4) 0.0474(13) Uani d . 1 1
H H21A 0.8454 0.8425 0.9536 0.071 Uiso calc R 1 1
H H21B 0.7569 0.7611 1.0552 0.071 Uiso calc R 1 1
H H21C 0.7030 0.7991 0.9534 0.071 Uiso calc R 1 1
C C22 0.9599(4) 0.8224(3) 0.4000(3) 0.0290(10) Uani d . 1 1
C C23 0.9484(4) 0.8003(3) 0.3002(3) 0.0347(11) Uani d . 1 1
H H23 0.8808 0.7515 0.3026 0.042 Uiso calc R 1 1
C C24 1.0327(5) 0.8475(4) 0.1970(4) 0.0441(12) Uani d . 1 1
H H24 1.0250 0.8276 0.1311 0.053 Uiso calc R 1 1
C C25 1.1269(5) 0.9227(4) 0.1908(4) 0.0497(14) Uani d . 1 1
H H25 1.1842 0.9547 0.1208 0.060 Uiso calc R 1 1
C C26 1.1376(5) 0.9515(4) 0.2879(4) 0.0433(12) Uani d . 1 1
H H26 1.2002 1.0048 0.2846 0.052 Uiso calc R 1 1
C C27 1.0555(4) 0.9013(3) 0.3903(4) 0.0354(11) Uani d . 1 1
H H27 1.0645 0.9211 0.4558 0.043 Uiso calc R 1 1

loop_
_atom_site_aniso_label
_atom_site_aniso_U_11
_atom_site_aniso_U_22
_atom_site_aniso_U_33
_atom_site_aniso_U_12
_atom_site_aniso_U_13
_atom_site_aniso_U_23
Co1 0.0211(3) 0.0287(4) 0.0322(4) -0.0001(2) -0.0101(3) -0.0017(3)
B1 0.021(3) 0.027(3) 0.033(3) -0.001(2) -0.009(2) -0.007(2)
N1 0.0208(19) 0.026(2) 0.035(2) 0.0021(15) -0.0079(16) -0.0063(17)
N2 0.029(2) 0.025(2) 0.037(2) -0.0018(16) -0.0107(18) -0.0055(17)
N3 0.0235(19) 0.025(2) 0.027(2) -0.0015(15) -0.0115(16) -0.0014(15)
N4 0.0203(19) 0.028(2) 0.032(2) 0.0025(15) -0.0096(16) -0.0057(16)
N5 0.0192(19) 0.032(2) 0.035(2) -0.0005(15) -0.0104(17) -0.0054(16)
N6 0.023(2) 0.038(2) 0.037(2) -0.0008(16) -0.0130(18) -0.0042(17)
N7 0.027(2) 0.051(2) 0.037(2) 0.0024(18) -0.0114(19) -0.0081(18)
N8 0.041(3) 0.045(3) 0.030(2) 0.010(2) -0.014(2) -0.0005(19)
N9 0.037(3) 0.090(4) 0.047(3) 0.008(2) -0.005(2) 0.007(2)
N10 0.026(2) 0.032(2) 0.039(2) -0.0003(16) -0.0134(18) 0.0008(18)
N11 0.023(2) 0.024(2) 0.045(3) -0.0014(15) -0.010(2) -0.0028(18)
N12 0.047(3) 0.053(3) 0.046(3) -0.002(2) -0.026(2) -0.002(2)
C1 0.024(2) 0.029(3) 0.036(3) 0.0022(19) -0.019(2) -0.001(2)
C2 0.037(3) 0.036(3) 0.035(3) 0.002(2) -0.007(2) -0.012(2)
C3 0.044(3) 0.028(3) 0.046(3) 0.001(2) -0.013(2) -0.014(2)
C4 0.032(3) 0.024(2) 0.042(3) -0.0058(19) -0.014(2) 0.001(2)
C5 0.046(3) 0.029(3) 0.064(3) 0.003(2) -0.019(3) 0.001(2)
C6 0.040(3) 0.036(3) 0.062(3) -0.008(2) -0.022(3) 0.002(2)
C7 0.059(4) 0.044(3) 0.048(3) -0.008(3) -0.021(3) 0.004(2)
C8 0.022(2) 0.029(3) 0.028(2) -0.0001(19) -0.0101(19) -0.0062(19)
C9 0.028(2) 0.031(3) 0.026(2) -0.005(2) -0.010(2) -0.002(2)
C10 0.032(3) 0.027(2) 0.036(3) -0.005(2) -0.014(2) 0.001(2)
C11 0.026(2) 0.035(3) 0.037(3) 0.006(2) -0.012(2) -0.013(2)
C12 0.036(3) 0.028(3) 0.051(3) 0.004(2) -0.016(2) -0.008(2)
C13 0.035(3) 0.050(3) 0.034(3) 0.007(2) -0.012(2) -0.013(2)
C14 0.023(2) 0.039(3) 0.045(3) 0.004(2) -0.007(2) -0.006(2)
C15 0.025(2) 0.029(2) 0.032(3) 0.0027(18) -0.015(2) -0.0040(19)
C16 0.018(2) 0.043(3) 0.045(3) 0.000(2) -0.011(2) -0.006(2)
C17 0.022(3) 0.050(3) 0.046(3) 0.002(2) -0.016(2) -0.005(2)
C18 0.029(3) 0.042(3) 0.035(3) 0.004(2) -0.019(2) -0.002(2)
C19 0.048(3) 0.046(3) 0.044(3) 0.003(2) -0.021(2) -0.001(2)
C20 0.044(3) 0.068(4) 0.056(3) -0.004(3) -0.032(3) 0.004(3)
C21 0.054(3) 0.047(3) 0.048(3) 0.006(3) -0.025(3) -0.012(3)
C22 0.021(2) 0.029(2) 0.035(3) 0.0010(19) -0.006(2) -0.007(2)
C23 0.027(3) 0.038(3) 0.039(3) -0.003(2) -0.010(2) -0.004(2)
C24 0.042(3) 0.056(3) 0.032(3) -0.002(3) -0.009(2) -0.006(2)
C25 0.042(3) 0.053(3) 0.043(3) -0.011(3) -0.003(3) 0.008(3)
C26 0.032(3) 0.047(3) 0.047(3) -0.012(2) -0.009(2) 0.002(2)
C27 0.031(3) 0.040(3) 0.037(3) -0.003(2) -0.013(2) -0.006(2)

loop_
_atom_type_symbol
_atom_type_description
_atom_type_scat_dispersion_real
_atom_type_scat_dispersion_imag
_atom_type_scat_source
C C 0.0033 0.0016 'International Tables Vol C Tables 4.2.6.8 and 6.1.1.4'
H H 0.0000 0.0000 'International Tables Vol C Tables 4.2.6.8 and 6.1.1.4'
B B 0.0013 0.0007 'International Tables Vol C Tables 4.2.6.8 and 6.1.1.4'
N N 0.0061 0.0033 'International Tables Vol C Tables 4.2.6.8 and 6.1.1.4'
Co Co 0.3494 0.9721 'International Tables Vol C Tables 4.2.6.8 and 6.1.1.4'

loop_
_geom_angle_atom_site_label_1
_geom_angle_atom_site_label_2
_geom_angle_atom_site_label_3
_geom_angle
_geom_angle_publ_flag
C1 Co1 C8 96.26(17) y
C8 Co1 N7 108.63(16) y
C1 Co1 N7 155.02(16) y
C8 Co1 N10 90.76(15) y
C1 Co1 N10 87.37(16) ?
N7 Co1 N10 90.09(15) ?
C8 Co1 C15 87.23(16) y
C1 Co1 C15 84.57(17) y
N7 Co1 C15 98.45(16) ?
N10 Co1 C15 171.42(16) y
N1 B1 N3 107.6(3) ?
N1 B1 N5 103.4(3) ?
N3 B1 N5 103.6(3) ?
N1 B1 C22 115.5(3) ?
N3 B1 C22 108.6(3) ?
N5 B1 C22 117.1(3) ?
C1 N1 C2 109.3(3) ?
C1 N1 B1 116.1(3) ?
C2 N1 B1 132.2(3) ?
C1 N2 C3 108.8(3) ?
C1 N2 C4 129.1(4) ?
C3 N2 C4 122.0(3) ?
C8 N3 C9 109.9(3) ?
C8 N3 B1 122.4(3) ?
C9 N3 B1 126.5(3) ?
C10 N4 C8 108.0(3) ?
C10 N4 C11 120.9(3) ?
C8 N4 C11 130.7(3) ?
C15 N5 C16 110.0(3) ?
C15 N5 B1 121.5(3) ?
C16 N5 B1 128.3(3) ?
C15 N6 C17 109.3(4) ?
C15 N6 C18 129.5(3) ?
C17 N6 C18 121.3(4) ?
N8 N7 Co1 124.0(3) y
N9 N8 N7 177.1(5) y
N11 N10 Co1 119.2(3) y
N12 N11 N10 176.2(5) y
N1 C1 N2 106.4(3) ?
N1 C1 Co1 123.2(3) ?
N2 C1 Co1 130.1(3) ?
C3 C2 N1 107.6(4) ?
C3 C2 H2 126.2 ?
N1 C2 H2 126.2 ?
C2 C3 N2 107.9(4) ?
C2 C3 H3 126.1 ?
N2 C3 H3 126.1 ?
N2 C4 C7 109.3(3) ?
N2 C4 C5 108.5(4) ?
C7 C4 C5 108.5(4) ?
N2 C4 C6 108.6(3) ?
C7 C4 C6 111.8(4) ?
C5 C4 C6 110.0(4) ?
C4 C5 H5A 109.5 ?
C4 C5 H5B 109.5 ?
H5A C5 H5B 109.5 ?
C4 C5 H5C 109.5 ?
H5A C5 H5C 109.5 ?
H5B C5 H5C 109.5 ?
C4 C6 H6A 109.5 ?
C4 C6 H6B 109.5 ?
H6A C6 H6B 109.5 ?
C4 C6 H6C 109.5 ?
H6A C6 H6C 109.5 ?
H6B C6 H6C 109.5 ?
C4 C7 H7A 109.5 ?
C4 C7 H7B 109.5 ?
H7A C7 H7B 109.5 ?
C4 C7 H7C 109.5 ?
H7A C7 H7C 109.5 ?
H7B C7 H7C 109.5 ?
N3 C8 N4 106.0(3) ?
N3 C8 Co1 117.3(3) ?
N4 C8 Co1 136.6(3) ?
C10 C9 N3 107.8(4) ?
C10 C9 H9 126.1 ?
N3 C9 H9 126.1 ?
C9 C10 N4 108.3(4) ?
C9 C10 H10 125.8 ?
N4 C10 H10 125.8 ?
C13 C11 N4 108.9(3) ?
C13 C11 C14 113.1(4) ?
N4 C11 C14 110.6(3) ?
C13 C11 C12 108.4(3) ?
N4 C11 C12 108.3(3) ?
C14 C11 C12 107.5(4) ?
C11 C12 H12A 109.5 ?
C11 C12 H12B 109.5 ?
H12A C12 H12B 109.5 ?
C11 C12 H12C 109.5 ?
H12A C12 H12C 109.5 ?
H12B C12 H12C 109.5 ?
C11 C13 H13A 109.5 ?
C11 C13 H13B 109.5 ?
H13A C13 H13B 109.5 ?
C11 C13 H13C 109.5 ?
H13A C13 H13C 109.5 ?
H13B C13 H13C 109.5 ?
C11 C14 H14A 109.5 ?
C11 C14 H14B 109.5 ?
H14A C14 H14B 109.5 ?
C11 C14 H14C 109.5 ?
H14A C14 H14C 109.5 ?
H14B C14 H14C 109.5 ?
N5 C15 N6 104.9(3) ?
N5 C15 Co1 115.7(3) ?
N6 C15 Co1 139.2(3) ?
C17 C16 N5 108.1(4) ?
C17 C16 H16 126.0 ?
N5 C16 H16 126.0 ?
C16 C17 N6 107.8(4) ?
C16 C17 H17 126.1 ?
N6 C17 H17 126.1 ?
N6 C18 C21 109.2(3) ?
N6 C18 C19 109.1(3) ?
C21 C18 C19 112.0(4) ?
N6 C18 C20 110.0(3) ?
C21 C18 C20 108.1(4) ?
C19 C18 C20 108.3(4) ?
C18 C19 H19A 109.5 ?
C18 C19 H19B 109.5 ?
H19A C19 H19B 109.5 ?
C18 C19 H19C 109.5 ?
H19A C19 H19C 109.5 ?
H19B C19 H19C 109.5 ?
C18 C20 H20A 109.5 ?
C18 C20 H20B 109.5 ?
H20A C20 H20B 109.5 ?
C18 C20 H20C 109.5 ?
H20A C20 H20C 109.5 ?
H20B C20 H20C 109.5 ?
C18 C21 H21A 109.5 ?
C18 C21 H21B 109.5 ?
H21A C21 H21B 109.5 ?
C18 C21 H21C 109.5 ?
H21A C21 H21C 109.5 ?
H21B C21 H21C 109.5 ?
C23 C22 C27 115.6(4) ?
C23 C22 B1 121.5(4) ?
C27 C22 B1 122.1(4) ?
C24 C23 C22 122.4(4) ?
C24 C23 H23 118.8 ?
C22 C23 H23 118.8 ?
C25 C24 C23 120.2(4) ?
C25 C24 H24 119.9 ?
C23 C24 H24 119.9 ?
C24 C25 C26 119.5(4) ?
C24 C25 H25 120.2 ?
C26 C25 H25 120.2 ?
C25 C26 C27 119.6(4) ?
C25 C26 H26 120.2 ?
C27 C26 H26 120.2 ?
C26 C27 C22 122.5(4) ?
C26 C27 H27 118.7 ?
C22 C27 H27 118.7 ?

loop_
_geom_bond_atom_site_label_1
_geom_bond_atom_site_label_2
_geom_bond_distance
_geom_bond_publ_flag
Co1 C8 1.894(4) y
Co1 C1 1.907(4) y
Co1 N7 1.926(4) y
Co1 N10 1.974(4) y
Co1 C15 2.012(4) y
B1 N1 1.538(6) ?
B1 N3 1.557(6) ?
B1 N5 1.571(6) ?
B1 C22 1.610(6) ?
N1 C1 1.356(5) ?
N1 C2 1.388(5) ?
N2 C1 1.371(5) ?
N2 C3 1.386(5) ?
N2 C4 1.499(5) ?
N3 C8 1.352(5) ?
N3 C9 1.372(5) ?
N4 C10 1.381(5) ?
N4 C8 1.386(5) ?
N4 C11 1.528(5) ?
N5 C15 1.366(5) ?
N5 C16 1.376(5) ?
N6 C15 1.381(5) ?
N6 C17 1.384(5) ?
N6 C18 1.503(5) ?
N7 N8 1.216(5) y
N8 N9 1.157(5) y
N10 N11 1.201(5) y
N11 N12 1.158(5) y
C2 C3 1.339(6) ?
C2 H2 0.9400 ?
C3 H3 0.9400 ?
C4 C7 1.506(6) ?
C4 C5 1.525(6) ?
C4 C6 1.528(6) ?
C5 H5A 0.9700 ?
C5 H5B 0.9700 ?
C5 H5C 0.9700 ?
C6 H6A 0.9700 ?
C6 H6B 0.9700 ?
C6 H6C 0.9700 ?
C7 H7A 0.9700 ?
C7 H7B 0.9700 ?
C7 H7C 0.9700 ?
C9 C10 1.335(5) ?
C9 H9 0.9400 ?
C10 H10 0.9400 ?
C11 C13 1.515(6) ?
C11 C14 1.529(6) ?
C11 C12 1.532(5) ?
C12 H12A 0.9700 ?
C12 H12B 0.9700 ?
C12 H12C 0.9700 ?
C13 H13A 0.9700 ?
C13 H13B 0.9700 ?
C13 H13C 0.9700 ?
C14 H14A 0.9700 ?
C14 H14B 0.9700 ?
C14 H14C 0.9700 ?
C16 C17 1.328(6) ?
C16 H16 0.9400 ?
C17 H17 0.9400 ?
C18 C21 1.512(6) ?
C18 C19 1.518(6) ?
C18 C20 1.522(6) ?
C19 H19A 0.9700 ?
C19 H19B 0.9700 ?
C19 H19C 0.9700 ?
C20 H20A 0.9700 ?
C20 H20B 0.9700 ?
C20 H20C 0.9700 ?
C21 H21A 0.9700 ?
C21 H21B 0.9700 ?
C21 H21C 0.9700 ?
C22 C23 1.387(5) ?
C22 C27 1.397(6) ?
C23 C24 1.385(6) ?
C23 H23 0.9400 ?
C24 C25 1.364(6) ?
C24 H24 0.9400 ?
C25 C26 1.380(6) ?
C25 H25 0.9400 ?
C26 C27 1.384(6) ?
C26 H26 0.9400 ?
C27 H27 0.9400 ?
